data_1564522
loop_
_publ_author_name
'Yang, Long'
'Jei, Becky Bongsuiru'
'Scheremetjew, Alexej'
'Yuan, Binbin'
'St\"uckl, A Claudia'
'Ackermann, Lutz'

_publ_section_title
;
 Electrooxidative o-Carborane Chalcogenations Without Directing Groups:
 Cage Activation by Copper Catalysis at Room Temperature
;
_journal_name_full 'Chemical Science'
_journal_paper_doi 10.1039/D1SC02905C
_journal_year 2021
_chemical_formula_moiety 'C26 H27 B10 N S'
_chemical_formula_sum 'C26 H27 B10 N S'
_chemical_formula_weight 493.819
_space_group_crystal_system monoclinic
_space_group_IT_number 14
_space_group_name_Hall '-P 2yn'
_space_group_name_H-M_alt 'P 1 21/n 1'
_symmetry_Int_Tables_number 14
_audit_creation_date 2021-02-19
_audit_creation_method
;
Olex2 1.3
(compiled 2020.11.12 svn.r5f609507 for OlexSys, GUI svn.r6226)
;
_audit_update_record
;
2021-02-19 deposited with the CCDC.	2021-08-30 downloaded from the CCDC.
;
_cell_angle_alpha 90
_cell_angle_beta 95.765(4)
_cell_angle_gamma 90
_cell_formula_units_Z 4
_cell_length_a 14.2524(16)
_cell_length_b 12.5432(12)
_cell_length_c 14.6594(17)
_cell_measurement_reflns_used 9925
_cell_measurement_temperature 100.0
_cell_measurement_theta_max 29.598
_cell_measurement_theta_min 2.501
_cell_volume 2607.4(5)
_computing_cell_refinement 'SAINT V8.40A (Bruker, 2019)'
_computing_data_reduction 'SAINT V8.40A (Bruker, 2019)'
_computing_molecular_graphics 'Olex2 1.3 (Dolomanov et al., 2009)'
_computing_publication_material 'Olex2 1.3 (Dolomanov et al., 2009)'
_computing_structure_refinement 'olex2.refine 1.3 (Bourhis et al., 2015)'
_computing_structure_solution 'XT  (Sheldrick, 2015)'
_diffrn_ambient_temperature 100.0
_diffrn_measured_fraction_theta_full 0.9989
_diffrn_measured_fraction_theta_max 0.9943
_diffrn_measurement_device_type 'Bruker D8 Venture CuMo Dual Source'
_diffrn_measurement_method '\f and \w scans'
_diffrn_radiation_type 'Mo K\a'
_diffrn_radiation_wavelength 0.71073
_diffrn_reflns_av_R_equivalents 0.0312
_diffrn_reflns_av_unetI/netI 0.0195
_diffrn_reflns_Laue_measured_fraction_full 0.9989
_diffrn_reflns_Laue_measured_fraction_max 0.9943
_diffrn_reflns_limit_h_max 19
_diffrn_reflns_limit_h_min -19
_diffrn_reflns_limit_k_max 17
_diffrn_reflns_limit_k_min -17
_diffrn_reflns_limit_l_max 20
_diffrn_reflns_limit_l_min -20
_diffrn_reflns_number 64187
_diffrn_reflns_point_group_measured_fraction_full 0.9989
_diffrn_reflns_point_group_measured_fraction_max 0.9943
_diffrn_reflns_theta_full 25.2417
_diffrn_reflns_theta_max 29.62
_diffrn_reflns_theta_min 2.10
_diffrn_source_current 1.0
_diffrn_source_power 0.05
_diffrn_source_voltage 50.0
_exptl_absorpt_coefficient_mu 0.143
_exptl_absorpt_correction_T_max 1.0000
_exptl_absorpt_correction_T_min 0.8662
_exptl_absorpt_correction_type numerical
_exptl_absorpt_process_details
;
SADABS-2016/2 (Bruker,2016/2) was used for absorption correction.
wR2(int) was 0.1270 before and 0.0495 after correction.
The Ratio of minimum to maximum transmission is 0.8662.
The \l/2 correction factor is Not present.
;
_exptl_crystal_colour pink
_exptl_crystal_colour_primary pink
_exptl_crystal_density_diffrn 1.258
_exptl_crystal_description block
_exptl_crystal_F_000 1024.773
_exptl_crystal_size_max 0.563
_exptl_crystal_size_mid 0.352
_exptl_crystal_size_min 0.202
_refine_diff_density_max 0.5241
_refine_diff_density_min -0.3481
_refine_diff_density_rms 0.0570
_refine_ls_d_res_high 0.7189
_refine_ls_d_res_low 9.6922
_refine_ls_goodness_of_fit_ref 1.0666
_refine_ls_hydrogen_treatment mixed
_refine_ls_matrix_type full
_refine_ls_number_constraints 44
_refine_ls_number_parameters 373
_refine_ls_number_reflns 7308
_refine_ls_number_restraints 0
_refine_ls_restrained_S_all 1.0666
_refine_ls_R_factor_all 0.0456
_refine_ls_R_factor_gt 0.0429
_refine_ls_shift/su_max 0.0741
_refine_ls_shift/su_mean 0.0022
_refine_ls_structure_factor_coef Fsqd
_refine_ls_weighting_details 'w=1/[\s^2^(Fo^2^)+(0.0544P)^2^+1.4256P] where P=(Fo^2^+2Fc^2^)/3'
_refine_ls_weighting_scheme calc
_refine_ls_wR_factor_gt 0.1142
_refine_ls_wR_factor_ref 0.1167
_reflns_Friedel_coverage 0.0
_reflns_limit_h_max 13
_reflns_limit_h_min -19
_reflns_limit_k_max 17
_reflns_limit_k_min 0
_reflns_limit_l_max 20
_reflns_limit_l_min -12
_reflns_number_gt 6824
_reflns_number_total 7308
_reflns_threshold_expression I>=2u(I)
_cod_data_source_file d1sc02905c2.cif
_cod_data_source_block mo_1274_CG_0m
_cod_original_sg_symbol_Hall '-P 2ybc (x-z,y,z)'
_cod_database_code 1564522
_olex2_refinement_description
;
1. Fixed Uiso
 At 1.2 times of:
  All B(H) groups, All C(H) groups
2.a Aromatic/amide H refined with riding coordinates:
 C4(H4), C5(H5), C6(H6), C7(H7), C8(H8), C10(H10), C11(H11), C13(H13),
 C14(H14), C16(H16), C17(H17), C18(H18), C19(H19), C23(H23), C24(H24), C25(H25),
  C26(H26)
;
_olex2_submission_special_instructions 'No special instructions were received'

loop_
_space_group_symop_id
_space_group_symop_operation_xyz
1 x,y,z
2 -x+1/2,y+1/2,-z+1/2
3 -x,-y,-z
4 x-1/2,-y-1/2,z-1/2

loop_
_atom_site_label
_atom_site_type_symbol
_atom_site_fract_x
_atom_site_fract_y
_atom_site_fract_z
_atom_site_U_iso_or_equiv
_atom_site_adp_type
_atom_site_occupancy
_atom_site_refinement_flags_posn
S1 S 0.33580(2) 0.73918(2) 0.668188(19) 0.01974(8) Uani 1.000000 .
N1 N 0.48281(7) 0.32391(8) 0.82046(7) 0.01894(19) Uani 1.000000 .
C1 C 0.30052(8) 0.73010(9) 0.54833(8) 0.0183(2) Uani 1.000000 .
C2 C 0.38627(8) 0.74915(9) 0.47333(8) 0.0178(2) Uani 1.000000 .
C3 C 0.48792(8) 0.75767(9) 0.51070(8) 0.0183(2) Uani 1.000000 .
C4 C 0.52494(9) 0.85247(10) 0.54908(9) 0.0231(2) Uani 1.000000 .
H4 H 0.48475(9) 0.91194(10) 0.55506(9) 0.0277(3) Uiso 1.000000 R
C5 C 0.62060(9) 0.86000(11) 0.57859(9) 0.0260(2) Uani 1.000000 .
H5 H 0.64520(9) 0.92434(11) 0.60553(9) 0.0312(3) Uiso 1.000000 R
C6 C 0.68037(9) 0.77423(11) 0.56896(9) 0.0256(2) Uani 1.000000 .
H6 H 0.74583(9) 0.78009(11) 0.58821(9) 0.0307(3) Uiso 1.000000 R
C7 C 0.64377(9) 0.68004(11) 0.53106(10) 0.0274(3) Uani 1.000000 .
H7 H 0.68435(9) 0.62102(11) 0.52463(10) 0.0329(3) Uiso 1.000000 R
C8 C 0.54820(8) 0.67120(10) 0.50237(9) 0.0244(2) Uani 1.000000 .
H8 H 0.52372(8) 0.60603(10) 0.47697(9) 0.0293(3) Uiso 1.000000 R
C9 C 0.37861(8) 0.61096(9) 0.70256(8) 0.0192(2) Uani 1.000000 .
C10 C 0.47500(8) 0.59947(9) 0.72889(8) 0.0194(2) Uani 1.000000 .
H10 H 0.51691(8) 0.65688(9) 0.72104(8) 0.0232(3) Uiso 1.000000 R
C11 C 0.50943(8) 0.50380(9) 0.76661(8) 0.0189(2) Uani 1.000000 .
H11 H 0.57503(8) 0.49560(9) 0.78415(8) 0.0226(3) Uiso 1.000000 R
C12 C 0.44764(8) 0.41971(9) 0.77875(7) 0.0178(2) Uani 1.000000 .
C13 C 0.35139(8) 0.43061(10) 0.75090(8) 0.0206(2) Uani 1.000000 .
H13 H 0.30967(8) 0.37269(10) 0.75752(8) 0.0248(3) Uiso 1.000000 R
C14 C 0.31687(8) 0.52647(10) 0.71348(8) 0.0216(2) Uani 1.000000 .
H14 H 0.25136(8) 0.53448(10) 0.69536(8) 0.0259(3) Uiso 1.000000 R
C15 C 0.53903(8) 0.31570(9) 0.90445(8) 0.0185(2) Uani 1.000000 .
C16 C 0.57361(8) 0.39629(10) 0.96406(8) 0.0216(2) Uani 1.000000 .
H16 H 0.56339(8) 0.46937(10) 0.94921(8) 0.0259(3) Uiso 1.000000 R
C17 C 0.62363(9) 0.36550(12) 1.04609(9) 0.0267(3) Uani 1.000000 .
H17 H 0.64811(9) 0.41871(12) 1.08805(9) 0.0320(3) Uiso 1.000000 R
C18 C 0.63880(10) 0.25790(12) 1.06836(9) 0.0290(3) Uani 1.000000 .
H18 H 0.67338(10) 0.23940(12) 1.12494(9) 0.0348(3) Uiso 1.000000 R
C19 C 0.60404(9) 0.17805(11) 1.00897(9) 0.0280(3) Uani 1.000000 .
H19 H 0.61442(9) 0.10515(11) 1.02442(9) 0.0337(3) Uiso 1.000000 R
C20 C 0.55321(8) 0.20673(10) 0.92557(8) 0.0219(2) Uani 1.000000 .
C21 C 0.50476(9) 0.14651(10) 0.85120(9) 0.0237(2) Uani 1.000000 .
C22 C 0.46086(8) 0.22065(10) 0.78852(8) 0.0214(2) Uani 1.000000 .
C23 C 0.40856(9) 0.18832(11) 0.70768(9) 0.0268(3) Uani 1.000000 .
H23 H 0.37937(9) 0.23860(11) 0.66545(9) 0.0322(3) Uiso 1.000000 R
C24 C 0.40107(10) 0.07930(12) 0.69170(11) 0.0345(3) Uani 1.000000 .
H24 H 0.36551(10) 0.05476(12) 0.63748(11) 0.0414(4) Uiso 1.000000 R
C25 C 0.44431(11) 0.00473(12) 0.75304(12) 0.0379(4) Uani 1.000000 .
H25 H 0.43799(11) -0.06918(12) 0.73967(12) 0.0455(4) Uiso 1.000000 R
C26 C 0.49625(10) 0.03724(11) 0.83305(11) 0.0319(3) Uani 1.000000 .
H26 H 0.52550(10) -0.01357(11) 0.87476(11) 0.0383(4) Uiso 1.000000 R
B1 B 0.33201(9) 0.62614(11) 0.48266(9) 0.0209(2) Uani 1.000000 .
H1 H 0.3728(11) 0.5653(13) 0.5170(11) 0.0251(3) Uiso 1.000000 R
B2 B 0.35390(10) 0.68208(12) 0.37481(9) 0.0238(3) Uani 1.000000 .
H2 H 0.4108(12) 0.6480(14) 0.3399(12) 0.0286(3) Uiso 1.000000 R
B3 B 0.24353(10) 0.61997(13) 0.38855(10) 0.0279(3) Uani 1.000000 .
H3 H 0.2245(12) 0.5447(14) 0.3549(12) 0.0335(3) Uiso 1.000000 R
B4 B 0.21121(9) 0.65088(12) 0.49935(10) 0.0248(3) Uani 1.000000 .
H4a H 0.1782(12) 0.5980(14) 0.5447(12) 0.0297(3) Uiso 1.000000 R
B5 B 0.19782(9) 0.79137(12) 0.50664(10) 0.0245(3) Uani 1.000000 .
H5a H 0.1577(12) 0.8252(14) 0.5563(12) 0.0293(3) Uiso 1.000000 R
B6 B 0.30976(9) 0.85092(11) 0.49371(9) 0.0212(2) Uani 1.000000 .
H6a H 0.3345(12) 0.9159(13) 0.5332(11) 0.0254(3) Uiso 1.000000 R
B7 B 0.34042(10) 0.82246(12) 0.38138(9) 0.0239(3) Uani 1.000000 .
H7a H 0.3869(12) 0.8777(14) 0.3505(12) 0.0286(3) Uiso 1.000000 R
B8 B 0.22148(10) 0.84860(13) 0.40062(10) 0.0275(3) Uani 1.000000 .
H8a H 0.1889(12) 0.9232(14) 0.3761(12) 0.0330(3) Uiso 1.000000 R
B9 B 0.16024(10) 0.72422(14) 0.40287(11) 0.0293(3) Uani 1.000000 .
H9 H 0.0835(13) 0.7186(15) 0.3786(13) 0.0352(4) Uiso 1.000000 R
B10 B 0.24800(11) 0.74281(14) 0.32649(11) 0.0295(3) Uani 1.000000 .
H10a H 0.2306(14) 0.7467(14) 0.2563(14) 0.0354(4) Uiso 1.000000 R

loop_
_atom_site_aniso_label
_atom_site_aniso_U_11
_atom_site_aniso_U_22
_atom_site_aniso_U_33
_atom_site_aniso_U_12
_atom_site_aniso_U_13
_atom_site_aniso_U_23
S1 0.02208(14) 0.02136(14) 0.01613(14) 0.00332(10) 0.00364(10) -0.00069(9)
N1 0.0203(4) 0.0185(4) 0.0182(4) -0.0008(3) 0.0029(3) -0.0005(3)
C1 0.0156(5) 0.0220(5) 0.0177(5) 0.0025(4) 0.0028(4) -0.0009(4)
C2 0.0173(5) 0.0197(5) 0.0166(5) 0.0021(4) 0.0035(4) -0.0017(4)
C3 0.0165(5) 0.0214(5) 0.0175(5) -0.0000(4) 0.0041(4) 0.0002(4)
C4 0.0225(5) 0.0219(5) 0.0249(6) 0.0003(4) 0.0029(4) -0.0017(4)
C5 0.0244(6) 0.0268(6) 0.0264(6) -0.0050(5) 0.0007(4) -0.0026(5)
C6 0.0182(5) 0.0358(7) 0.0229(6) -0.0025(5) 0.0028(4) 0.0022(5)
C7 0.0194(5) 0.0277(6) 0.0356(7) 0.0042(5) 0.0048(5) 0.0011(5)
C8 0.0194(5) 0.0215(5) 0.0328(6) 0.0011(4) 0.0051(4) -0.0015(5)
C9 0.0194(5) 0.0220(5) 0.0164(5) 0.0008(4) 0.0030(4) 0.0010(4)
C10 0.0179(5) 0.0209(5) 0.0195(5) -0.0030(4) 0.0028(4) -0.0012(4)
C11 0.0154(5) 0.0225(5) 0.0187(5) -0.0018(4) 0.0018(4) -0.0016(4)
C12 0.0184(5) 0.0193(5) 0.0158(5) -0.0010(4) 0.0027(4) -0.0009(4)
C13 0.0179(5) 0.0237(5) 0.0206(5) -0.0043(4) 0.0033(4) 0.0014(4)
C14 0.0159(5) 0.0285(6) 0.0205(5) -0.0012(4) 0.0026(4) 0.0017(4)
C15 0.0166(5) 0.0212(5) 0.0183(5) 0.0013(4) 0.0048(4) 0.0003(4)
C16 0.0202(5) 0.0244(5) 0.0204(5) 0.0025(4) 0.0033(4) -0.0023(4)
C17 0.0233(6) 0.0368(7) 0.0199(5) 0.0034(5) 0.0021(4) -0.0045(5)
C18 0.0242(6) 0.0427(8) 0.0205(6) 0.0091(5) 0.0039(5) 0.0061(5)
C19 0.0253(6) 0.0295(6) 0.0307(6) 0.0076(5) 0.0096(5) 0.0089(5)
C20 0.0195(5) 0.0212(5) 0.0263(6) 0.0027(4) 0.0090(4) 0.0027(4)
C21 0.0214(5) 0.0202(5) 0.0315(6) -0.0020(4) 0.0119(5) -0.0021(5)
C22 0.0202(5) 0.0209(5) 0.0245(6) -0.0037(4) 0.0089(4) -0.0048(4)
C23 0.0252(6) 0.0303(6) 0.0259(6) -0.0071(5) 0.0076(5) -0.0081(5)
C24 0.0311(7) 0.0344(7) 0.0399(8) -0.0126(6) 0.0138(6) -0.0184(6)
C25 0.0353(7) 0.0239(6) 0.0581(10) -0.0100(5) 0.0219(7) -0.0160(6)
C26 0.0291(6) 0.0196(6) 0.0498(8) -0.0004(5) 0.0178(6) -0.0014(5)
B1 0.0188(5) 0.0211(6) 0.0228(6) -0.0007(5) 0.0023(4) -0.0035(5)
B2 0.0237(6) 0.0287(7) 0.0191(6) 0.0012(5) 0.0023(5) -0.0057(5)
B3 0.0239(6) 0.0333(7) 0.0256(7) -0.0020(6) -0.0020(5) -0.0071(6)
B4 0.0167(5) 0.0296(7) 0.0278(7) -0.0013(5) 0.0013(5) -0.0032(5)
B5 0.0175(6) 0.0308(7) 0.0250(6) 0.0058(5) 0.0015(5) -0.0006(5)
B6 0.0215(6) 0.0220(6) 0.0201(6) 0.0056(5) 0.0023(4) 0.0005(5)
B7 0.0249(6) 0.0287(7) 0.0180(6) 0.0041(5) 0.0025(5) 0.0012(5)
B8 0.0244(6) 0.0340(7) 0.0233(6) 0.0079(6) -0.0011(5) 0.0025(5)
B9 0.0198(6) 0.0403(8) 0.0266(7) 0.0025(6) -0.0038(5) -0.0021(6)
B10 0.0267(7) 0.0407(8) 0.0202(6) 0.0029(6) -0.0023(5) -0.0026(6)

loop_
_atom_type_symbol
_atom_type_scat_dispersion_real
_atom_type_scat_dispersion_imag
_atom_type_scat_Cromer_Mann_a1
_atom_type_scat_Cromer_Mann_a2
_atom_type_scat_Cromer_Mann_a3
_atom_type_scat_Cromer_Mann_a4
_atom_type_scat_Cromer_Mann_b1
_atom_type_scat_Cromer_Mann_b2
_atom_type_scat_Cromer_Mann_b3
_atom_type_scat_Cromer_Mann_b4
_atom_type_scat_Cromer_Mann_c
_atom_type_scat_source
_atom_type_scat_dispersion_source
H 0.00000 0.00000 0.49300 0.32291 0.14019 0.04081 10.51090 26.12570 3.14236 57.79970 0.0030380000826 'International Tables Volume C Table 6.1.1.4 (pp. 500-502)' 'Henke, Gullikson and Davis, At. Data and Nucl. Data Tables, 1993, 54, 2'
C 0.00347 0.00161 2.31000 1.02000 1.58860 0.86500 20.84390 10.20750 0.56870 51.65120 0.215599998832 'International Tables Volume C Table 6.1.1.4 (pp. 500-502)' 'Henke, Gullikson and Davis, At. Data and Nucl. Data Tables, 1993, 54, 2'
B 0.00141 0.00067 2.05450 1.33260 1.09790 0.70680 23.21850 1.02100 60.34980 0.14030 -0.193200007081 'International Tables Volume C Table 6.1.1.4 (pp. 500-502)' 'Henke, Gullikson and Davis, At. Data and Nucl. Data Tables, 1993, 54, 2'
S 0.12424 0.12443 6.90530 5.20340 1.43790 1.58630 1.46790 22.21510 0.25360 56.17200 0.866900026798 'International Tables Volume C Table 6.1.1.4 (pp. 500-502)' 'Henke, Gullikson and Davis, At. Data and Nucl. Data Tables, 1993, 54, 2'
N 0.00653 0.00323 12.21260 3.13220 2.01250 1.16630 0.00570 9.89330 28.99750 0.58260 -11.5290002823 'International Tables Volume C Table 6.1.1.4 (pp. 500-502)' 'Henke, Gullikson and Davis, At. Data and Nucl. Data Tables, 1993, 54, 2'

loop_
_geom_angle_atom_site_label_1
_geom_angle_atom_site_label_2
_geom_angle_atom_site_label_3
_geom_angle
_geom_angle_site_symmetry_1
_geom_angle_site_symmetry_3
_geom_angle_publ_flag
C9 S1 C1 106.07(5) . . ?
C15 N1 C12 125.92(10) . . ?
C22 N1 C12 125.60(10) . . ?
C22 N1 C15 108.29(10) . . ?
C2 C1 S1 117.88(7) . . ?
B1 C1 S1 122.73(8) . . ?
B1 C1 C2 60.51(7) . . ?
B4 C1 S1 125.04(8) . . ?
B4 C1 C2 110.72(9) . . ?
B4 C1 B1 63.09(8) . . ?
B5 C1 S1 118.04(8) . . ?
B5 C1 C2 110.03(9) . . ?
B5 C1 B1 113.93(9) . . ?
B5 C1 B4 62.50(8) . . ?
B6 C1 S1 111.99(8) . . ?
B6 C1 C2 59.67(7) . . ?
B6 C1 B1 111.87(9) . . ?
B6 C1 B4 113.75(9) . . ?
B6 C1 B5 62.75(8) . . ?
C3 C2 C1 119.52(9) . . ?
B1 C2 C1 58.81(7) . . ?
B1 C2 C3 117.10(9) . . ?
B2 C2 C1 108.77(9) . . ?
B2 C2 C3 121.11(9) . . ?
B2 C2 B1 62.68(8) . . ?
B6 C2 C1 59.72(7) . . ?
B6 C2 C3 119.23(9) . . ?
B6 C2 B1 110.46(9) . . ?
B6 C2 B2 113.10(9) . . ?
B7 C2 C1 109.60(9) . . ?
B7 C2 C3 121.95(10) . . ?
B7 C2 B1 113.74(9) . . ?
B7 C2 B2 62.90(8) . . ?
B7 C2 B6 62.57(8) . . ?
C4 C3 C2 121.32(10) . . ?
C8 C3 C2 119.52(10) . . ?
C8 C3 C4 119.06(11) . . ?
H4 C4 C3 119.94(7) . . ?
C5 C4 C3 120.13(11) . . ?
C5 C4 H4 119.94(8) . . ?
H5 C5 C4 119.74(8) . . ?
C6 C5 C4 120.52(12) . . ?
C6 C5 H5 119.74(7) . . ?
H6 C6 C5 120.28(7) . . ?
C7 C6 C5 119.44(11) . . ?
C7 C6 H6 120.28(7) . . ?
H7 C7 C6 119.74(7) . . ?
C8 C7 C6 120.52(12) . . ?
C8 C7 H7 119.74(8) . . ?
C7 C8 C3 120.31(12) . . ?
H8 C8 C3 119.84(7) . . ?
H8 C8 C7 119.84(8) . . ?
C10 C9 S1 118.20(9) . . ?
C14 C9 S1 121.16(9) . . ?
C14 C9 C10 120.23(11) . . ?
H10 C10 C9 120.09(7) . . ?
C11 C10 C9 119.82(10) . . ?
C11 C10 H10 120.09(6) . . ?
H11 C11 C10 119.98(6) . . ?
C12 C11 C10 120.04(10) . . ?
C12 C11 H11 119.98(7) . . ?
C11 C12 N1 119.68(10) . . ?
C13 C12 N1 120.21(10) . . ?
C13 C12 C11 120.10(11) . . ?
H13 C13 C12 120.08(7) . . ?
C14 C13 C12 119.84(11) . . ?
C14 C13 H13 120.08(7) . . ?
C13 C14 C9 119.94(10) . . ?
H14 C14 C9 120.03(7) . . ?
H14 C14 C13 120.03(7) . . ?
C16 C15 N1 129.17(11) . . ?
C20 C15 N1 108.66(10) . . ?
C20 C15 C16 122.08(11) . . ?
H16 C16 C15 121.33(7) . . ?
C17 C16 C15 117.35(12) . . ?
C17 C16 H16 121.33(8) . . ?
H17 C17 C16 119.22(8) . . ?
C18 C17 C16 121.56(12) . . ?
C18 C17 H17 119.22(8) . . ?
H18 C18 C17 119.56(8) . . ?
C19 C18 C17 120.87(12) . . ?
C19 C18 H18 119.56(8) . . ?
H19 C19 C18 120.57(8) . . ?
C20 C19 C18 118.85(12) . . ?
C20 C19 H19 120.57(8) . . ?
C19 C20 C15 119.29(12) . . ?
C21 C20 C15 107.09(10) . . ?
C21 C20 C19 133.57(12) . . ?
C22 C21 C20 107.12(11) . . ?
C26 C21 C20 132.99(13) . . ?
C26 C21 C22 119.89(13) . . ?
C21 C22 N1 108.81(11) . . ?
C23 C22 N1 129.38(12) . . ?
C23 C22 C21 121.76(12) . . ?
H23 C23 C22 121.48(8) . . ?
C24 C23 C22 117.05(14) . . ?
C24 C23 H23 121.48(9) . . ?
H24 C24 C23 119.04(9) . . ?
C25 C24 C23 121.92(14) . . ?
C25 C24 H24 119.04(8) . . ?
H25 C25 C24 119.60(8) . . ?
C26 C25 C24 120.80(13) . . ?
C26 C25 H25 119.60(9) . . ?
C25 C26 C21 118.59(14) . . ?
H26 C26 C21 120.71(9) . . ?
H26 C26 C25 120.71(9) . . ?
C2 B1 C1 60.69(7) . . ?
H1 B1 C1 116.5(9) . . ?
H1 B1 C2 116.8(9) . . ?
B2 B1 C1 106.16(9) . . ?
B2 B1 C2 57.49(7) . . ?
B2 B1 H1 124.7(9) . . ?
B3 B1 C1 105.37(9) . . ?
B3 B1 C2 105.34(10) . . ?
B3 B1 H1 130.8(9) . . ?
B3 B1 B2 60.17(8) . . ?
B4 B1 C1 58.64(7) . . ?
B4 B1 C2 107.37(9) . . ?
B4 B1 H1 123.5(9) . . ?
B4 B1 B2 107.99(10) . . ?
B4 B1 B3 59.72(8) . . ?
B1 B2 C2 59.82(7) . . ?
H2 B2 C2 116.3(9) . . ?
H2 B2 B1 117.8(9) . . ?
B3 B2 C2 106.74(9) . . ?
B3 B2 B1 59.62(8) . . ?
B3 B2 H2 126.0(9) . . ?
B7 B2 C2 58.87(7) . . ?
B7 B2 B1 108.20(9) . . ?
B7 B2 H2 120.3(9) . . ?
B7 B2 B3 108.99(10) . . ?
B10 B2 C2 105.96(10) . . ?
B10 B2 B1 107.77(10) . . ?
B10 B2 H2 128.7(9) . . ?
B10 B2 B3 60.54(9) . . ?
B10 B2 B7 60.21(9) . . ?
B2 B3 B1 60.21(8) . . ?
H3 B3 B1 121.1(9) . . ?
H3 B3 B2 120.7(10) . . ?
B4 B3 B1 60.57(8) . . ?
B4 B3 B2 108.69(10) . . ?
B4 B3 H3 122.0(10) . . ?
B9 B3 B1 107.72(10) . . ?
B9 B3 B2 107.24(11) . . ?
B9 B3 H3 123.3(9) . . ?
B9 B3 B4 59.85(9) . . ?
B10 B3 B1 107.35(10) . . ?
B10 B3 B2 59.42(9) . . ?
B10 B3 H3 122.4(9) . . ?
B10 B3 B4 107.59(11) . . ?
B10 B3 B9 59.37(9) . . ?
B1 B4 C1 58.27(7) . . ?
B3 B4 C1 105.07(10) . . ?
B3 B4 B1 59.71(8) . . ?
H4a B4 C1 116.7(9) . . ?
H4a B4 B1 117.5(9) . . ?
H4a B4 B3 126.7(9) . . ?
B5 B4 C1 58.65(8) . . ?
B5 B4 B1 106.90(10) . . ?
B5 B4 B3 108.12(11) . . ?
B5 B4 H4a 121.1(9) . . ?
B9 B4 C1 105.06(10) . . ?
B9 B4 B1 107.60(10) . . ?
B9 B4 B3 60.56(9) . . ?
B9 B4 H4a 129.7(9) . . ?
B9 B4 B5 59.84(9) . . ?
B4 B5 C1 58.85(7) . . ?
H5a B5 C1 115.9(9) . . ?
H5a B5 B4 120.5(9) . . ?
B6 B5 C1 59.02(7) . . ?
B6 B5 B4 107.78(9) . . ?
B6 B5 H5a 117.1(9) . . ?
B8 B5 C1 105.28(9) . . ?
B8 B5 B4 108.51(10) . . ?
B8 B5 H5a 127.1(9) . . ?
B8 B5 B6 59.23(8) . . ?
B9 B5 C1 105.48(10) . . ?
B9 B5 B4 60.17(9) . . ?
B9 B5 H5a 130.0(9) . . ?
B9 B5 B6 107.64(10) . . ?
B9 B5 B8 60.57(9) . . ?
C2 B6 C1 60.61(7) . . ?
B5 B6 C1 58.23(7) . . ?
B5 B6 C2 107.19(10) . . ?
H6a B6 C1 117.8(9) . . ?
H6a B6 C2 119.4(9) . . ?
H6a B6 B5 121.6(9) . . ?
B7 B6 C1 106.87(9) . . ?
B7 B6 C2 58.23(7) . . ?
B7 B6 B5 108.57(10) . . ?
B7 B6 H6a 124.8(9) . . ?
B8 B6 C1 105.26(10) . . ?
B8 B6 C2 105.58(9) . . ?
B8 B6 B5 59.99(8) . . ?
B8 B6 H6a 128.3(9) . . ?
B8 B6 B7 60.20(8) . . ?
B2 B7 C2 58.23(7) . . ?
B6 B7 C2 59.20(7) . . ?
B6 B7 B2 106.67(10) . . ?
H7a B7 C2 118.1(9) . . ?
H7a B7 B2 122.4(9) . . ?
H7a B7 B6 118.2(9) . . ?
B8 B7 C2 105.65(10) . . ?
B8 B7 B2 107.57(11) . . ?
B8 B7 B6 59.33(8) . . ?
B8 B7 H7a 125.4(9) . . ?
B10 B7 C2 105.19(10) . . ?
B10 B7 B2 59.86(9) . . ?
B10 B7 B6 106.94(10) . . ?
B10 B7 H7a 128.5(9) . . ?
B10 B7 B8 60.05(9) . . ?
B6 B8 B5 60.78(8) . . ?
B7 B8 B5 109.42(10) . . ?
B7 B8 B6 60.48(8) . . ?
H8a B8 B5 121.6(10) . . ?
H8a B8 B6 119.3(9) . . ?
H8a B8 B7 119.2(9) . . ?
B9 B8 B5 59.69(9) . . ?
B9 B8 B6 108.17(10) . . ?
B9 B8 B7 108.47(11) . . ?
B9 B8 H8a 124.2(9) . . ?
B10 B8 B5 107.69(11) . . ?
B10 B8 B6 107.84(10) . . ?
B10 B8 B7 60.06(9) . . ?
B10 B8 H8a 123.2(9) . . ?
B10 B8 B9 59.68(9) . . ?
B4 B9 B3 59.59(8) . . ?
B5 B9 B3 107.48(10) . . ?
B5 B9 B4 60.00(8) . . ?
B8 B9 B3 107.69(10) . . ?
B8 B9 B4 107.72(10) . . ?
B8 B9 B5 59.74(9) . . ?
H9 B9 B3 123.7(10) . . ?
H9 B9 B4 121.9(10) . . ?
H9 B9 B5 120.3(10) . . ?
H9 B9 B8 120.8(10) . . ?
B10 B9 B3 60.35(9) . . ?
B10 B9 B4 108.17(10) . . ?
B10 B9 B5 107.89(11) . . ?
B10 B9 B8 59.88(9) . . ?
B10 B9 H9 122.4(10) . . ?
B3 B10 B2 60.04(9) . . ?
B7 B10 B2 59.93(8) . . ?
B7 B10 B3 108.37(10) . . ?
B8 B10 B2 107.51(10) . . ?
B8 B10 B3 108.07(11) . . ?
B8 B10 B7 59.89(8) . . ?
B9 B10 B2 108.47(11) . . ?
B9 B10 B3 60.28(9) . . ?
B9 B10 B7 108.95(10) . . ?
B9 B10 B8 60.44(9) . . ?
H10a B10 B2 121.8(11) . . ?
H10a B10 B3 121.9(10) . . ?
H10a B10 B7 121.0(10) . . ?
H10a B10 B8 121.8(10) . . ?
H10a B10 B9 121.3(11) . . ?

loop_
_geom_bond_atom_site_label_1
_geom_bond_atom_site_label_2
_geom_bond_distance
_geom_bond_site_symmetry_2
_geom_bond_publ_flag
S1 C1 1.7819(12) . ?
S1 C9 1.7751(12) . ?
N1 C12 1.4168(15) . ?
N1 C15 1.4038(15) . ?
N1 C22 1.4019(15) . ?
C1 C2 1.7406(16) . ?
C1 B1 1.7075(18) . ?
C1 B4 1.7144(18) . ?
C1 B5 1.7107(18) . ?
C1 B6 1.7252(18) . ?
C2 C3 1.5003(16) . ?
C2 B1 1.7374(18) . ?
C2 B2 1.6949(18) . ?
C2 B6 1.7242(17) . ?
C2 B7 1.7066(18) . ?
C3 C4 1.3962(16) . ?
C3 C8 1.3965(16) . ?
C4 H4 0.9500 . ?
C4 C5 1.3915(17) . ?
C5 H5 0.9500 . ?
C5 C6 1.3882(19) . ?
C6 H6 0.9500 . ?
C6 C7 1.3851(19) . ?
C7 H7 0.9500 . ?
C7 C8 1.3890(17) . ?
C8 H8 0.9500 . ?
C9 C10 1.3966(15) . ?
C9 C14 1.3969(16) . ?
C10 H10 0.9500 . ?
C10 C11 1.3900(16) . ?
C11 H11 0.9500 . ?
C11 C12 1.3968(15) . ?
C12 C13 1.3982(15) . ?
C13 H13 0.9500 . ?
C13 C14 1.3908(17) . ?
C14 H14 0.9500 . ?
C15 C16 1.3934(16) . ?
C15 C20 1.4115(16) . ?
C16 H16 0.9500 . ?
C16 C17 1.3896(17) . ?
C17 H17 0.9500 . ?
C17 C18 1.400(2) . ?
C18 H18 0.9500 . ?
C18 C19 1.386(2) . ?
C19 H19 0.9500 . ?
C19 C20 1.4040(18) . ?
C20 C21 1.4439(18) . ?
C21 C22 1.4089(18) . ?
C21 C26 1.3992(17) . ?
C22 C23 1.3953(17) . ?
C23 H23 0.9500 . ?
C23 C24 1.3897(19) . ?
C24 H24 0.9500 . ?
C24 C25 1.397(2) . ?
C25 H25 0.9500 . ?
C25 C26 1.384(2) . ?
C26 H26 0.9500 . ?
B1 H1 1.056(16) . ?
B1 B2 1.786(2) . ?
B1 B3 1.775(2) . ?
B1 B4 1.7902(19) . ?
B2 H2 1.088(17) . ?
B2 B3 1.785(2) . ?
B2 B7 1.775(2) . ?
B2 B10 1.774(2) . ?
B3 H3 1.087(18) . ?
B3 B4 1.775(2) . ?
B3 B9 1.793(2) . ?
B3 B10 1.794(2) . ?
B4 H4a 1.081(17) . ?
B4 B5 1.777(2) . ?
B4 B9 1.780(2) . ?
B5 H5a 1.059(17) . ?
B5 B6 1.789(2) . ?
B5 B8 1.775(2) . ?
B5 B9 1.774(2) . ?
B6 H6a 1.041(16) . ?
B6 B7 1.7817(19) . ?
B6 B8 1.761(2) . ?
B7 H7a 1.089(17) . ?
B7 B8 1.777(2) . ?
B7 B10 1.780(2) . ?
B8 H8a 1.090(18) . ?
B8 B9 1.790(2) . ?
B8 B10 1.780(2) . ?
B9 H9 1.118(18) . ?
B9 B10 1.776(2) . ?
B10 H10a 1.03(2) . ?

loop_
_geom_torsion_atom_site_label_1
_geom_torsion_atom_site_label_2
_geom_torsion_atom_site_label_3
_geom_torsion_atom_site_label_4
_geom_torsion
_geom_torsion_site_symmetry_1
_geom_torsion_site_symmetry_2
_geom_torsion_site_symmetry_3
_geom_torsion_site_symmetry_4
_geom_torsion_publ_flag
S1 C9 C10 C11 172.27(8) . . . . ?
S1 C9 C14 C13 -172.30(9) . . . . ?
N1 C12 C11 C10 -177.60(10) . . . . ?
N1 C12 C13 C14 177.35(11) . . . . ?
N1 C15 C16 C17 176.36(13) . . . . ?
N1 C15 C20 C19 -177.08(9) . . . . ?
N1 C15 C20 C21 0.67(10) . . . . ?
N1 C22 C21 C20 1.64(10) . . . . ?
N1 C22 C21 C26 -177.78(10) . . . . ?
N1 C22 C23 C24 177.48(13) . . . . ?
C1 C2 C3 C4 -79.71(11) . . . . ?
C1 C2 C3 C8 103.98(11) . . . . ?
C1 C2 B2 B1 -37.69(10) . . . . ?
C1 C2 B2 B3 0.51(9) . . . . ?
C1 C2 B2 B7 102.95(12) . . . . ?
C1 C2 B2 B10 63.89(10) . . . . ?
C2 C3 C4 C5 -176.42(11) . . . . ?
C2 C3 C8 C7 175.72(11) . . . . ?
C3 C4 C5 C6 0.99(15) . . . . ?
C3 C8 C7 C6 0.57(15) . . . . ?
C4 C5 C6 C7 -1.10(15) . . . . ?
C5 C6 C7 C8 0.32(15) . . . . ?
C9 C10 C11 C12 -0.48(13) . . . . ?
C9 C14 C13 C12 0.97(13) . . . . ?
C10 C11 C12 C13 1.61(13) . . . . ?
C11 C12 C13 C14 -1.85(13) . . . . ?
C15 C16 C17 C18 -0.07(13) . . . . ?
C15 C20 C19 C18 0.09(13) . . . . ?
C15 C20 C21 C22 -1.41(10) . . . . ?
C15 C20 C21 C26 177.90(10) . . . . ?
C16 C17 C18 C19 -0.11(15) . . . . ?
C17 C18 C19 C20 0.10(15) . . . . ?
C18 C19 C20 C21 -176.95(11) . . . . ?
C19 C20 C21 C22 175.88(15) . . . . ?
C19 C20 C21 C26 -4.81(18) . . . . ?
C20 C21 C22 C23 179.29(9) . . . . ?
C20 C21 C26 C25 -179.23(15) . . . . ?
C21 C22 C23 C24 0.36(13) . . . . ?
C21 C26 C25 C24 -0.14(15) . . . . ?
C22 C23 C24 C25 -0.49(14) . . . . ?
C23 C24 C25 C26 0.39(16) . . . . ?
